data_4507837
loop_
_publ_author_name
'Xu, Cheng'
'Zhang, Zhi-Yuan'
'Ren, Zhi-Gang'
'Zhou, Li-Kuan'
'Li, Hong-Xi'
'Wang, Hui-Fang'
'Sun, Zhen-Rong'
'Lang, Jian-Ping'

_publ_section_title
;
 Novel [Tp*WS3Cu2]-Based Coordination Compounds: Assembly, Crystal
 Structures, and Third-Order Nonlinear Optical Properties
;
_journal_issue 6
_journal_name_full 'Crystal Growth &amp; Design'
_journal_page_first 2530
_journal_paper_doi 10.1021/cg400239d
_journal_volume 13
_journal_year 2013
_chemical_formula_moiety 'C33 H40 B Cu2 N9 S3 W, F6 P, C3 H7 N O'
_chemical_formula_sum 'C36 H47 B Cu2 F6 N10 O P S3 W'
_chemical_formula_weight 1198.77
_chemical_name_systematic
; 
 ? 
;
_space_group_IT_number 14
_symmetry_cell_setting monoclinic
_symmetry_space_group_name_Hall '-P 2ybc'
_symmetry_space_group_name_H-M 'P 1 21/c 1'
_atom_sites_solution_hydrogens geom
_atom_sites_solution_primary direct
_atom_sites_solution_secondary difmap
_cell_angle_alpha 90.00
_cell_angle_beta 105.99(3)
_cell_angle_gamma 90.00
_cell_formula_units_Z 4
_cell_length_a 13.682(3)
_cell_length_b 17.344(3)
_cell_length_c 20.525(4)
_cell_measurement_reflns_used 21918
_cell_measurement_temperature 223(2)
_cell_measurement_theta_max 27.5398
_cell_measurement_theta_min 2.9831
_cell_volume 4682.2(17)
_computing_cell_refinement 'CrystalClear, Ver. 1.30 (Rigaku/MSC, 2001)'
_computing_data_collection 'CrystalClear, Ver. 1.30 (Rigaku/MSC, 2001)'
_computing_data_reduction 'CrystalStructure, Ver. 3.60 (Rigaku/MSC,2004)'
_computing_molecular_graphics 'SHELXS-97 (Sheldrick, 1990)'
_computing_structure_refinement 'SHELXL-97 (Sheldrick, 1997)'
_computing_structure_solution 'SHELXS-97 (Sheldrick, 1990)'
_diffrn_ambient_temperature 223(2)
_diffrn_measured_fraction_theta_full 0.990
_diffrn_measured_fraction_theta_max 0.990
_diffrn_measurement_device_type 'Rigaku Mercury'
_diffrn_measurement_method /w
_diffrn_radiation_monochromator graphite
_diffrn_radiation_source 'fine-focus sealed tube'
_diffrn_radiation_type MoK\a
_diffrn_radiation_wavelength 0.71073
_diffrn_reflns_av_R_equivalents 0.0996
_diffrn_reflns_av_sigmaI/netI 0.1005
_diffrn_reflns_limit_h_max 17
_diffrn_reflns_limit_h_min -17
_diffrn_reflns_limit_k_max 22
_diffrn_reflns_limit_k_min -21
_diffrn_reflns_limit_l_max 24
_diffrn_reflns_limit_l_min -26
_diffrn_reflns_number 42922
_diffrn_reflns_theta_full 27.43
_diffrn_reflns_theta_max 27.43
_diffrn_reflns_theta_min 3.10
_diffrn_standards_decay_% 0
_diffrn_standards_interval_count 0
_diffrn_standards_interval_time 0
_diffrn_standards_number 0
_exptl_absorpt_coefficient_mu 3.584
_exptl_absorpt_correction_T_max 1.0000
_exptl_absorpt_correction_T_min 0.5796
_exptl_absorpt_correction_type multi-scan
_exptl_absorpt_process_details 'Jacobson, R. (1998) Private communication to Rigaku Company, Tokyo, Japan.'
_exptl_crystal_colour Red
_exptl_crystal_density_diffrn 1.701
_exptl_crystal_density_method 'not measured'
_exptl_crystal_description Prism
_exptl_crystal_F_000 2379
_exptl_crystal_size_max 0.40
_exptl_crystal_size_mid 0.20
_exptl_crystal_size_min 0.20
_refine_diff_density_max 2.166
_refine_diff_density_min -1.877
_refine_diff_density_rms 0.151
_refine_ls_extinction_coef 0.00128(12)
_refine_ls_extinction_expression Fc^*^=kFc[1+0.001xFc^2^\l^3^/sin(2\q)]^-1/4^
_refine_ls_extinction_method SHELXL
_refine_ls_goodness_of_fit_ref 0.990
_refine_ls_hydrogen_treatment mixed
_refine_ls_matrix_type full
_refine_ls_number_parameters 563
_refine_ls_number_reflns 10587
_refine_ls_number_restraints 0
_refine_ls_restrained_S_all 0.990
_refine_ls_R_factor_all 0.0855
_refine_ls_R_factor_gt 0.0540
_refine_ls_shift/su_max 0.002
_refine_ls_shift/su_mean 0.000
_refine_ls_structure_factor_coef Fsqd
_refine_ls_weighting_details 'calc w=1/[\s^2^(Fo^2^)+(0.0579P)^2^+0.0000P] where P=(Fo^2^+2Fc^2^)/3'
_refine_ls_weighting_scheme calc
_refine_ls_wR_factor_gt 0.1207
_refine_ls_wR_factor_ref 0.1406
_reflns_number_gt 7399
_reflns_number_total 10587
_reflns_threshold_expression >2sigma(I)
_cod_data_source_file cg400239d_si_002.cif
_cod_data_source_block 3
_cod_original_cell_volume 4682.1(16)
_cod_original_sg_symbol_H-M 'P 21/c'
_cod_database_code 4507837

loop_
_symmetry_equiv_pos_as_xyz
'x, y, z'
'-x, y+1/2, -z+1/2'
'-x, -y, -z'
'x, -y-1/2, z-1/2'

loop_
_atom_site_label
_atom_site_type_symbol
_atom_site_fract_x
_atom_site_fract_y
_atom_site_fract_z
_atom_site_U_iso_or_equiv
_atom_site_adp_type
_atom_site_occupancy
_atom_site_symmetry_multiplicity
_atom_site_calc_flag
_atom_site_refinement_flags
W1 W 0.216069(17) 0.844620(13) 0.171737(12) 0.03570(12) Uani 1 1 d .
S1 S 0.35181(12) 0.85122(9) 0.26073(8) 0.0429(4) Uani 1 1 d .
S2 S 0.28385(13) 0.85336(9) 0.08394(9) 0.0447(4) Uani 1 1 d .
S3 S 0.16295(12) 0.71586(9) 0.17147(8) 0.0418(4) Uani 1 1 d .
Cu1 Cu 0.32417(6) 0.72783(4) 0.23730(4) 0.0440(2) Uani 1 1 d .
Cu2 Cu 0.24683(6) 0.73300(4) 0.09494(4) 0.0475(2) Uani 1 1 d .
B1 B 0.0417(6) 0.9849(5) 0.1700(4) 0.0505(19) Uani 1 1 d .
H1 H -0.016(4) 1.034(3) 0.172(3) 0.049(17) Uiso 1 1 d .
N1 N 0.1159(4) 0.8704(3) 0.2422(2) 0.0395(11) Uani 1 1 d .
N2 N 0.0518(4) 0.9323(3) 0.2309(3) 0.0478(13) Uani 1 1 d .
N3 N 0.2267(4) 0.9748(3) 0.1754(3) 0.0461(14) Uani 1 1 d .
N4 N 0.1443(4) 1.0214(3) 0.1750(3) 0.0499(13) Uani 1 1 d .
N5 N 0.0611(4) 0.8715(3) 0.0969(3) 0.0449(12) Uani 1 1 d .
N6 N 0.0085(4) 0.9369(3) 0.1052(3) 0.0442(12) Uani 1 1 d .
N7 N 0.3686(4) 0.6633(3) 0.3200(3) 0.0424(13) Uani 1 1 d .
N8 N 0.2644(5) 0.6586(3) 0.0292(3) 0.0501(14) Uani 1 1 d .
N9 N 0.5708(4) 0.3208(3) -0.1871(3) 0.0464(13) Uani 1 1 d .
N10 N 0.7983(6) 0.7829(5) 0.1200(4) 0.088(2) Uani 1 1 d .
C1 C 0.1040(5) 0.8348(4) 0.2991(3) 0.0444(15) Uani 1 1 d .
C2 C 0.0360(5) 0.8753(4) 0.3233(3) 0.0533(17) Uani 1 1 d .
H2 H 0.0160 0.8639 0.3625 0.064 Uiso 1 1 calc R
C3 C 0.0028(5) 0.9351(4) 0.2804(4) 0.0562(18) Uani 1 1 d .
C4 C 0.1584(5) 0.7635(4) 0.3299(3) 0.0515(17) Uani 1 1 d .
H4A H 0.1495 0.7561 0.3748 0.077 Uiso 1 1 calc R
H4B H 0.2303 0.7685 0.3334 0.077 Uiso 1 1 calc R
H4C H 0.1309 0.7194 0.3018 0.077 Uiso 1 1 calc R
C5 C -0.0713(7) 0.9986(5) 0.2844(5) 0.090(3) Uani 1 1 d .
H5A H -0.0395 1.0484 0.2833 0.134 Uiso 1 1 calc R
H5B H -0.0906 0.9936 0.3263 0.134 Uiso 1 1 calc R
H5C H -0.1314 0.9945 0.2462 0.134 Uiso 1 1 calc R
C6 C 0.3052(5) 1.0235(4) 0.1791(3) 0.0486(16) Uani 1 1 d .
C7 C 0.2731(6) 1.0986(4) 0.1810(4) 0.0605(19) Uani 1 1 d .
H7 H 0.3130 1.1432 0.1831 0.073 Uiso 1 1 calc R
C8 C 0.1731(6) 1.0965(4) 0.1795(4) 0.0575(19) Uani 1 1 d .
C9 C 0.4097(5) 0.9997(4) 0.1790(4) 0.0612(19) Uani 1 1 d .
H9A H 0.4446 0.9780 0.2228 0.092 Uiso 1 1 calc R
H9B H 0.4469 1.0442 0.1701 0.092 Uiso 1 1 calc R
H9C H 0.4057 0.9613 0.1440 0.092 Uiso 1 1 calc R
C10 C 0.0990(7) 1.1604(4) 0.1797(5) 0.075(3) Uani 1 1 d .
H10A H 0.0790 1.1585 0.2215 0.113 Uiso 1 1 calc R
H10B H 0.0394 1.1542 0.1415 0.113 Uiso 1 1 calc R
H10C H 0.1307 1.2097 0.1764 0.113 Uiso 1 1 calc R
C11 C 0.0097(5) 0.8407(4) 0.0375(3) 0.0472(17) Uani 1 1 d .
C12 C -0.0730(5) 0.8868(5) 0.0075(4) 0.0582(19) Uani 1 1 d .
H12 H -0.1203 0.8787 -0.0348 0.070 Uiso 1 1 calc R
C13 C -0.0728(5) 0.9460(4) 0.0508(4) 0.0501(17) Uani 1 1 d .
C14 C 0.0358(6) 0.7678(4) 0.0054(4) 0.066(2) Uani 1 1 d .
H14A H 0.0978 0.7758 -0.0079 0.099 Uiso 1 1 calc R
H14B H -0.0192 0.7552 -0.0343 0.099 Uiso 1 1 calc R
H14C H 0.0456 0.7258 0.0377 0.099 Uiso 1 1 calc R
C15 C -0.1432(5) 1.0137(4) 0.0429(4) 0.070(2) Uani 1 1 d .
H15A H -0.1713 1.0162 0.0814 0.106 Uiso 1 1 calc R
H15B H -0.1980 1.0079 0.0015 0.106 Uiso 1 1 calc R
H15C H -0.1060 1.0607 0.0405 0.106 Uiso 1 1 calc R
C16 C 0.4410(5) 0.6874(4) 0.3729(3) 0.0511(17) Uani 1 1 d .
H16 H 0.4728 0.7347 0.3696 0.061 Uiso 1 1 calc R
C17 C 0.4728(6) 0.6463(4) 0.4333(4) 0.060(2) Uani 1 1 d .
H17 H 0.5243 0.6658 0.4699 0.072 Uiso 1 1 calc R
C18 C 0.4271(5) 0.5767(4) 0.4384(3) 0.0537(18) Uani 1 1 d .
C19 C 0.3552(5) 0.5497(4) 0.3828(4) 0.0602(19) Uani 1 1 d .
H19 H 0.3247 0.5014 0.3840 0.072 Uiso 1 1 calc R
C20 C 0.3277(5) 0.5949(4) 0.3244(4) 0.0553(18) Uani 1 1 d .
H20 H 0.2780 0.5760 0.2865 0.066 Uiso 1 1 calc R
C21 C 0.4595(5) 0.5289(4) 0.5026(4) 0.063(2) Uani 1 1 d .
H21A H 0.4005 0.5015 0.5096 0.075 Uiso 1 1 calc R
H21B H 0.4864 0.5628 0.5416 0.075 Uiso 1 1 calc R
C22 C 0.2151(6) 0.5906(4) 0.0197(4) 0.0601(19) Uani 1 1 d .
H22 H 0.1715 0.5789 0.0466 0.072 Uiso 1 1 calc R
C23 C 0.2255(6) 0.5369(4) -0.0281(4) 0.065(2) Uani 1 1 d .
H23 H 0.1869 0.4913 -0.0343 0.078 Uiso 1 1 calc R
C24 C 0.2915(5) 0.5499(4) -0.0661(3) 0.0517(17) Uani 1 1 d .
C25 C 0.3440(6) 0.6187(4) -0.0556(4) 0.0596(19) Uani 1 1 d .
H25 H 0.3884 0.6304 -0.0820 0.072 Uiso 1 1 calc R
C26 C 0.3331(6) 0.6689(4) -0.0090(3) 0.0541(18) Uani 1 1 d .
H26 H 0.3738 0.7134 -0.0016 0.065 Uiso 1 1 calc R
C27 C 0.3133(6) 0.4916(4) -0.1144(4) 0.062(2) Uani 1 1 d .
H27A H 0.3446 0.5173 -0.1462 0.075 Uiso 1 1 calc R
H27B H 0.2496 0.4680 -0.1406 0.075 Uiso 1 1 calc R
C28 C 0.3850(6) 0.4290(4) -0.0755(4) 0.065(2) Uani 1 1 d .
H28A H 0.4320 0.4522 -0.0354 0.078 Uiso 1 1 calc R
H28B H 0.3449 0.3899 -0.0599 0.078 Uiso 1 1 calc R
C29 C 0.4452(5) 0.3907(4) -0.1174(4) 0.0499(16) Uani 1 1 d .
C30 C 0.4381(5) 0.3143(4) -0.1327(4) 0.061(2) Uani 1 1 d .
H30 H 0.3907 0.2836 -0.1191 0.073 Uiso 1 1 calc R
C31 C 0.4995(5) 0.2816(4) -0.1679(4) 0.0520(17) Uani 1 1 d .
H31 H 0.4909 0.2290 -0.1790 0.062 Uiso 1 1 calc R
C32 C 0.5782(5) 0.3969(4) -0.1712(4) 0.0543(18) Uani 1 1 d .
H32 H 0.6273 0.4265 -0.1841 0.065 Uiso 1 1 calc R
C33 C 0.5175(5) 0.4328(4) -0.1369(4) 0.0531(17) Uani 1 1 d .
H33 H 0.5254 0.4857 -0.1269 0.064 Uiso 1 1 calc R
C34 C 0.7341(7) 0.8128(5) 0.0642(5) 0.074(2) Uani 1 1 d .
H34 H 0.7316 0.7894 0.0224 0.089 Uiso 1 1 calc R
C35 C 0.8635(8) 0.7183(7) 0.1150(7) 0.130(5) Uani 1 1 d .
H35A H 0.8529 0.7047 0.0677 0.195 Uiso 1 1 calc R
H35B H 0.8470 0.6744 0.1393 0.195 Uiso 1 1 calc R
H35C H 0.9340 0.7326 0.1345 0.195 Uiso 1 1 calc R
C36 C 0.8056(13) 0.8171(8) 0.1833(6) 0.173(7) Uani 1 1 d .
H36A H 0.7643 0.8634 0.1768 0.259 Uiso 1 1 calc R
H36B H 0.8759 0.8303 0.2050 0.259 Uiso 1 1 calc R
H36C H 0.7815 0.7811 0.2116 0.259 Uiso 1 1 calc R
O1 O 0.6788(5) 0.8681(4) 0.0636(3) 0.096(2) Uani 1 1 d .
P1 P 0.7090(2) 0.85341(15) 0.37990(17) 0.0935(9) Uani 1 1 d .
F1 F 0.7978(7) 0.8389(5) 0.3514(7) 0.226(6) Uani 1 1 d .
F2 F 0.6149(9) 0.8717(7) 0.4049(7) 0.236(5) Uani 1 1 d .
F3 F 0.7163(9) 0.9374(5) 0.3645(7) 0.245(6) Uani 1 1 d .
F4 F 0.7708(11) 0.8678(7) 0.4544(6) 0.268(7) Uani 1 1 d .
F5 F 0.7165(13) 0.7707(6) 0.4054(6) 0.279(7) Uani 1 1 d .
F6 F 0.6411(8) 0.8263(10) 0.3176(6) 0.278(7) Uani 1 1 d .

loop_
_atom_site_aniso_label
_atom_site_aniso_U_11
_atom_site_aniso_U_22
_atom_site_aniso_U_33
_atom_site_aniso_U_23
_atom_site_aniso_U_13
_atom_site_aniso_U_12
W1 0.03723(17) 0.03702(18) 0.03105(18) 0.00523(9) 0.00639(11) 0.00467(9)
S1 0.0397(8) 0.0497(9) 0.0356(9) 0.0043(7) 0.0043(7) -0.0005(7)
S2 0.0509(10) 0.0492(9) 0.0359(9) 0.0077(7) 0.0153(7) 0.0067(7)
S3 0.0442(9) 0.0406(9) 0.0377(9) 0.0051(7) 0.0063(7) 0.0025(7)
Cu1 0.0439(4) 0.0464(4) 0.0383(5) 0.0135(3) 0.0054(3) 0.0079(3)
Cu2 0.0588(5) 0.0456(4) 0.0382(5) 0.0018(4) 0.0134(4) 0.0087(4)
B1 0.064(5) 0.045(4) 0.044(5) 0.010(4) 0.017(4) 0.006(4)
N1 0.044(3) 0.040(3) 0.037(3) 0.003(2) 0.015(2) 0.005(2)
N2 0.051(3) 0.048(3) 0.046(3) 0.004(3) 0.017(3) 0.013(3)
N3 0.052(3) 0.033(3) 0.057(4) 0.001(2) 0.020(3) 0.002(2)
N4 0.064(4) 0.042(3) 0.045(3) 0.004(3) 0.016(3) 0.008(3)
N5 0.045(3) 0.050(3) 0.036(3) 0.015(3) 0.004(2) 0.001(3)
N6 0.041(3) 0.040(3) 0.051(3) 0.012(3) 0.010(2) 0.007(2)
N7 0.039(3) 0.051(3) 0.036(3) 0.017(2) 0.008(2) 0.012(2)
N8 0.067(4) 0.043(3) 0.041(3) 0.003(2) 0.016(3) 0.011(3)
N9 0.050(3) 0.044(3) 0.048(3) 0.004(3) 0.018(3) 0.007(3)
N10 0.069(5) 0.090(6) 0.091(6) 0.025(5) -0.003(4) -0.014(4)
C1 0.042(3) 0.054(4) 0.038(4) 0.007(3) 0.011(3) 0.004(3)
C2 0.053(4) 0.070(5) 0.043(4) 0.001(4) 0.024(3) 0.003(4)
C3 0.055(4) 0.063(5) 0.053(5) 0.002(4) 0.018(3) 0.011(4)
C4 0.052(4) 0.069(5) 0.033(4) 0.014(3) 0.012(3) 0.001(3)
C5 0.094(6) 0.098(7) 0.093(7) 0.015(6) 0.053(6) 0.033(6)
C6 0.054(4) 0.049(4) 0.040(4) 0.004(3) 0.009(3) -0.005(3)
C7 0.087(6) 0.041(4) 0.053(5) 0.002(3) 0.020(4) -0.008(4)
C8 0.089(6) 0.038(4) 0.045(4) 0.002(3) 0.017(4) 0.004(4)
C9 0.059(4) 0.063(5) 0.066(5) 0.005(4) 0.025(4) -0.007(4)
C10 0.102(7) 0.041(4) 0.080(7) -0.001(4) 0.022(5) 0.014(4)
C11 0.043(4) 0.062(5) 0.034(4) 0.014(3) 0.007(3) 0.003(3)
C12 0.043(4) 0.085(6) 0.042(4) 0.021(4) 0.004(3) 0.006(4)
C13 0.042(4) 0.057(4) 0.050(4) 0.027(4) 0.012(3) 0.009(3)
C14 0.062(5) 0.078(5) 0.048(5) -0.003(4) -0.001(4) 0.010(4)
C15 0.053(4) 0.075(5) 0.081(6) 0.036(4) 0.015(4) 0.021(4)
C16 0.048(4) 0.048(4) 0.046(4) 0.008(3) -0.006(3) 0.009(3)
C17 0.064(5) 0.059(5) 0.041(4) 0.010(3) -0.009(3) 0.013(4)
C18 0.049(4) 0.068(5) 0.044(4) 0.028(4) 0.013(3) 0.035(4)
C19 0.048(4) 0.062(4) 0.066(5) 0.030(4) 0.009(4) -0.001(3)
C20 0.036(3) 0.068(5) 0.055(5) 0.022(4) 0.001(3) -0.003(3)
C21 0.064(4) 0.079(5) 0.049(5) 0.028(4) 0.022(4) 0.030(4)
C22 0.070(5) 0.056(4) 0.062(5) -0.006(4) 0.029(4) 0.002(4)
C23 0.078(5) 0.051(4) 0.072(6) -0.001(4) 0.032(4) 0.001(4)
C24 0.062(4) 0.051(4) 0.040(4) -0.001(3) 0.009(3) 0.011(3)
C25 0.080(5) 0.061(5) 0.043(4) 0.004(4) 0.025(4) 0.012(4)
C26 0.078(5) 0.050(4) 0.030(4) 0.011(3) 0.009(3) -0.015(4)
C27 0.075(5) 0.051(4) 0.059(5) -0.011(4) 0.014(4) 0.014(4)
C28 0.080(5) 0.057(4) 0.066(5) -0.001(4) 0.033(4) 0.015(4)
C29 0.054(4) 0.043(4) 0.053(4) 0.005(3) 0.016(3) 0.008(3)
C30 0.058(4) 0.051(4) 0.085(6) 0.005(4) 0.040(4) -0.006(4)
C31 0.061(4) 0.039(4) 0.057(5) -0.003(3) 0.018(4) -0.002(3)
C32 0.045(4) 0.049(4) 0.066(5) 0.018(4) 0.009(3) 0.001(3)
C33 0.066(5) 0.039(4) 0.058(5) 0.006(3) 0.024(4) 0.008(3)
C34 0.069(6) 0.076(6) 0.073(6) 0.005(5) 0.013(5) -0.013(5)
C35 0.084(7) 0.130(10) 0.170(13) 0.050(9) 0.026(8) 0.014(7)
C36 0.231(17) 0.139(11) 0.083(9) -0.010(9) -0.067(10) -0.009(11)
O1 0.088(5) 0.098(5) 0.089(5) 0.001(4) 0.001(4) 0.012(4)
P1 0.106(2) 0.0745(17) 0.105(2) -0.0257(15) 0.0363(19) 0.0063(14)
F1 0.168(9) 0.172(9) 0.400(17) -0.055(8) 0.181(11) 0.001(6)
F2 0.216(11) 0.266(12) 0.281(14) -0.074(10) 0.160(11) 0.011(9)
F3 0.322(13) 0.091(5) 0.387(17) 0.043(8) 0.207(13) 0.053(7)
F4 0.321(16) 0.223(11) 0.182(11) -0.070(9) -0.061(10) 0.047(10)
F5 0.54(2) 0.117(7) 0.207(11) 0.015(7) 0.145(14) 0.025(10)
F6 0.168(9) 0.47(2) 0.163(10) -0.125(12) -0.011(8) -0.034(11)

loop_
_atom_type_symbol
_atom_type_description
_atom_type_scat_dispersion_real
_atom_type_scat_dispersion_imag
_atom_type_scat_source
C C 0.0033 0.0016 'International Tables Vol C Tables 4.2.6.8 and 6.1.1.4'
H H 0.0000 0.0000 'International Tables Vol C Tables 4.2.6.8 and 6.1.1.4'
B B 0.0013 0.0007 'International Tables Vol C Tables 4.2.6.8 and 6.1.1.4'
Cu Cu 0.3201 1.2651 'International Tables Vol C Tables 4.2.6.8 and 6.1.1.4'
F F 0.0171 0.0103 'International Tables Vol C Tables 4.2.6.8 and 6.1.1.4'
N N 0.0061 0.0033 'International Tables Vol C Tables 4.2.6.8 and 6.1.1.4'
O O 0.0106 0.0060 'International Tables Vol C Tables 4.2.6.8 and 6.1.1.4'
P P 0.1023 0.0942 'International Tables Vol C Tables 4.2.6.8 and 6.1.1.4'
S S 0.1246 0.1234 'International Tables Vol C Tables 4.2.6.8 and 6.1.1.4'
W W -0.8490 6.8722 'International Tables Vol C Tables 4.2.6.8 and 6.1.1.4'

loop_
_geom_angle_atom_site_label_1
_geom_angle_atom_site_label_2
_geom_angle_atom_site_label_3
_geom_angle
_geom_angle_site_symmetry_1
_geom_angle_site_symmetry_3
S1 W1 S2 102.70(7) . .
S1 W1 N3 83.67(14) . .
S2 W1 N3 85.55(13) . .
S1 W1 N1 88.91(14) . .
S2 W1 N1 160.48(13) . .
N3 W1 N1 80.13(17) . .
S1 W1 N5 161.51(15) . .
S2 W1 N5 87.63(14) . .
N3 W1 N5 81.87(19) . .
N1 W1 N5 77.31(18) . .
S1 W1 S3 103.84(6) . .
S2 W1 S3 104.96(6) . .
N3 W1 S3 165.06(13) . .
N1 W1 S3 87.04(13) . .
N5 W1 S3 87.90(14) . .
S1 W1 Cu2 107.36(5) . .
S2 W1 Cu2 52.65(5) . .
N3 W1 Cu2 137.97(12) . .
N1 W1 Cu2 138.67(13) . .
N5 W1 Cu2 91.10(14) . .
S3 W1 Cu2 52.61(4) . .
S1 W1 Cu1 52.95(5) . .
S2 W1 Cu1 99.39(5) . .
N3 W1 Cu1 136.49(14) . .
N1 W1 Cu1 100.13(12) . .
N5 W1 Cu1 141.15(13) . .
S3 W1 Cu1 53.31(4) . .
Cu2 W1 Cu1 65.02(3) . .
Cu1 S1 W1 73.50(5) . .
Cu2 S2 W1 72.09(5) . .
Cu2 S3 Cu1 78.43(6) . .
Cu2 S3 W1 69.64(5) . .
Cu1 S3 W1 70.14(5) . .
N7 Cu1 N9 95.8(2) . 3_665
N7 Cu1 S1 111.56(17) . .
N9 Cu1 S1 112.77(16) 3_665 .
N7 Cu1 S3 118.63(16) . .
N9 Cu1 S3 110.36(16) 3_665 .
S1 Cu1 S3 107.50(6) . .
N7 Cu1 W1 149.71(15) . .
N9 Cu1 W1 114.13(15) 3_665 .
S1 Cu1 W1 53.55(5) . .
S3 Cu1 W1 56.55(4) . .
N7 Cu1 Cu2 147.48(16) . .
N9 Cu1 Cu2 68.10(15) 3_665 .
S1 Cu1 Cu2 100.84(5) . .
S3 Cu1 Cu2 49.98(5) . .
W1 Cu1 Cu2 56.74(3) . .
N8 Cu2 S2 119.50(17) . .
N8 Cu2 S3 126.66(18) . .
S2 Cu2 S3 112.65(7) . .
N8 Cu2 W1 173.27(16) . .
S2 Cu2 W1 55.25(5) . .
S3 Cu2 W1 57.75(5) . .
N8 Cu2 Cu1 128.27(17) . .
S2 Cu2 Cu1 96.11(6) . .
S3 Cu2 Cu1 51.58(5) . .
W1 Cu2 Cu1 58.24(2) . .
N4 B1 N2 108.7(6) . .
N4 B1 N6 109.5(6) . .
N2 B1 N6 109.0(6) . .
N4 B1 H1 108(3) . .
N2 B1 H1 109(3) . .
N6 B1 H1 112(3) . .
N2 N1 C1 106.1(5) . .
N2 N1 W1 121.0(4) . .
C1 N1 W1 133.0(4) . .
C3 N2 N1 109.1(5) . .
C3 N2 B1 129.7(6) . .
N1 N2 B1 121.2(5) . .
C6 N3 N4 105.6(5) . .
C6 N3 W1 131.9(4) . .
N4 N3 W1 122.5(4) . .
C8 N4 N3 109.8(6) . .
C8 N4 B1 130.6(6) . .
N3 N4 B1 119.6(5) . .
C11 N5 N6 106.2(5) . .
C11 N5 W1 133.2(4) . .
N6 N5 W1 120.1(4) . .
C13 N6 N5 109.4(5) . .
C13 N6 B1 129.5(6) . .
N5 N6 B1 121.0(5) . .
C16 N7 C20 117.6(6) . .
C16 N7 Cu1 120.6(4) . .
C20 N7 Cu1 121.9(5) . .
C22 N8 C26 114.8(6) . .
C22 N8 Cu2 122.3(5) . .
C26 N8 Cu2 122.8(5) . .
C31 N9 C32 115.8(5) . .
C31 N9 Cu1 125.5(4) . 3_665
C32 N9 Cu1 118.7(4) . 3_665
C34 N10 C36 119.2(10) . .
C34 N10 C35 120.5(10) . .
C36 N10 C35 120.2(10) . .
C2 C1 N1 109.4(5) . .
C2 C1 C4 125.6(6) . .
N1 C1 C4 125.0(5) . .
C3 C2 C1 107.3(6) . .
C3 C2 H2 126.4 . .
C1 C2 H2 126.4 . .
C2 C3 N2 108.2(6) . .
C2 C3 C5 129.1(7) . .
N2 C3 C5 122.7(7) . .
C1 C4 H4A 109.5 . .
C1 C4 H4B 109.5 . .
H4A C4 H4B 109.5 . .
C1 C4 H4C 109.5 . .
H4A C4 H4C 109.5 . .
H4B C4 H4C 109.5 . .
C3 C5 H5A 109.5 . .
C3 C5 H5B 109.5 . .
H5A C5 H5B 109.5 . .
C3 C5 H5C 109.5 . .
H5A C5 H5C 109.5 . .
H5B C5 H5C 109.5 . .
N3 C6 C7 109.7(6) . .
N3 C6 C9 125.1(6) . .
C7 C6 C9 125.2(7) . .
C8 C7 C6 107.5(6) . .
C8 C7 H7 126.2 . .
C6 C7 H7 126.2 . .
N4 C8 C7 107.4(6) . .
N4 C8 C10 121.6(7) . .
C7 C8 C10 131.0(7) . .
C6 C9 H9A 109.5 . .
C6 C9 H9B 109.5 . .
H9A C9 H9B 109.5 . .
C6 C9 H9C 109.5 . .
H9A C9 H9C 109.5 . .
H9B C9 H9C 109.5 . .
C8 C10 H10A 109.5 . .
C8 C10 H10B 109.5 . .
H10A C10 H10B 109.5 . .
C8 C10 H10C 109.5 . .
H10A C10 H10C 109.5 . .
H10B C10 H10C 109.5 . .
N5 C11 C12 109.6(6) . .
N5 C11 C14 127.0(6) . .
C12 C11 C14 123.4(7) . .
C13 C12 C11 106.9(6) . .
C13 C12 H12 126.5 . .
C11 C12 H12 126.5 . .
N6 C13 C12 107.8(6) . .
N6 C13 C15 122.7(7) . .
C12 C13 C15 129.4(7) . .
C11 C14 H14A 109.5 . .
C11 C14 H14B 109.5 . .
H14A C14 H14B 109.5 . .
C11 C14 H14C 109.5 . .
H14A C14 H14C 109.5 . .
H14B C14 H14C 109.5 . .
C13 C15 H15A 109.5 . .
C13 C15 H15B 109.5 . .
H15A C15 H15B 109.5 . .
C13 C15 H15C 109.5 . .
H15A C15 H15C 109.5 . .
H15B C15 H15C 109.5 . .
N7 C16 C17 123.4(7) . .
N7 C16 H16 118.3 . .
C17 C16 H16 118.3 . .
C18 C17 C16 118.6(7) . .
C18 C17 H17 120.7 . .
C16 C17 H17 120.7 . .
C19 C18 C17 118.3(6) . .
C19 C18 C21 120.6(7) . .
C17 C18 C21 121.0(7) . .
C18 C19 C20 119.2(7) . .
C18 C19 H19 120.4 . .
C20 C19 H19 120.4 . .
N7 C20 C19 122.9(7) . .
N7 C20 H20 118.6 . .
C19 C20 H20 118.6 . .
C18 C21 C21 110.1(7) . 3_666
C18 C21 H21A 109.6 . .
C21 C21 H21A 109.6 3_666 .
C18 C21 H21B 109.6 . .
C21 C21 H21B 109.6 3_666 .
H21A C21 H21B 108.2 . .
N8 C22 C23 123.1(7) . .
N8 C22 H22 118.5 . .
C23 C22 H22 118.5 . .
C24 C23 C22 120.4(7) . .
C24 C23 H23 119.8 . .
C22 C23 H23 119.8 . .
C23 C24 C25 116.9(6) . .
C23 C24 C27 123.3(7) . .
C25 C24 C27 119.7(6) . .
C26 C25 C24 121.4(7) . .
C26 C25 H25 119.3 . .
C24 C25 H25 119.3 . .
C25 C26 N8 123.2(6) . .
C25 C26 H26 118.4 . .
N8 C26 H26 118.4 . .
C24 C27 C28 110.4(6) . .
C24 C27 H27A 109.6 . .
C28 C27 H27A 109.6 . .
C24 C27 H27B 109.6 . .
C28 C27 H27B 109.6 . .
H27A C27 H27B 108.1 . .
C29 C28 C27 112.9(6) . .
C29 C28 H28A 109.0 . .
C27 C28 H28A 109.0 . .
C29 C28 H28B 109.0 . .
C27 C28 H28B 109.0 . .
H28A C28 H28B 107.8 . .
C30 C29 C33 117.5(6) . .
C30 C29 C28 123.3(6) . .
C33 C29 C28 119.0(6) . .
C29 C30 C31 120.6(6) . .
C29 C30 H30 119.7 . .
C31 C30 H30 119.7 . .
N9 C31 C30 123.3(6) . .
N9 C31 H31 118.4 . .
C30 C31 H31 118.4 . .
N9 C32 C33 123.2(6) . .
N9 C32 H32 118.4 . .
C33 C32 H32 118.4 . .
C29 C33 C32 119.5(6) . .
C29 C33 H33 120.2 . .
C32 C33 H33 120.2 . .
O1 C34 N10 124.9(9) . .
O1 C34 H34 117.6 . .
N10 C34 H34 117.6 . .
N10 C35 H35A 109.5 . .
N10 C35 H35B 109.5 . .
H35A C35 H35B 109.5 . .
N10 C35 H35C 109.5 . .
H35A C35 H35C 109.5 . .
H35B C35 H35C 109.5 . .
N10 C36 H36A 109.5 . .
N10 C36 H36B 109.5 . .
H36A C36 H36B 109.5 . .
N10 C36 H36C 109.5 . .
H36A C36 H36C 109.5 . .
H36B C36 H36C 109.5 . .
F6 P1 F3 101.3(9) . .
F6 P1 F1 89.6(7) . .
F3 P1 F1 88.5(5) . .
F6 P1 F5 87.9(8) . .
F3 P1 F5 170.6(9) . .
F1 P1 F5 89.5(7) . .
F6 P1 F2 88.2(7) . .
F3 P1 F2 88.9(6) . .
F1 P1 F2 176.1(8) . .
F5 P1 F2 93.6(7) . .
F6 P1 F4 166.8(9) . .
F3 P1 F4 90.1(7) . .
F1 P1 F4 97.5(8) . .
F5 P1 F4 81.1(7) . .
F2 P1 F4 85.3(7) . .

loop_
_geom_bond_atom_site_label_1
_geom_bond_atom_site_label_2
_geom_bond_distance
_geom_bond_site_symmetry_2
W1 S1 2.2204(18) .
W1 S2 2.2475(17) .
W1 N3 2.263(5) .
W1 N1 2.293(5) .
W1 N5 2.297(5) .
W1 S3 2.3480(16) .
W1 Cu2 2.6029(9) .
W1 Cu1 2.6468(9) .
S1 Cu1 2.2033(18) .
S2 Cu2 2.1746(18) .
S3 Cu2 2.2058(18) .
S3 Cu1 2.2567(19) .
Cu1 N7 1.983(5) .
Cu1 N9 2.156(5) 3_665
Cu1 Cu2 2.8217(13) .
Cu2 N8 1.929(5) .
B1 N4 1.517(10) .
B1 N2 1.524(9) .
B1 N6 1.528(10) .
B1 H1 1.17(6) .
N1 N2 1.366(7) .
N1 C1 1.369(8) .
N2 C3 1.362(8) .
N3 C6 1.353(8) .
N3 N4 1.385(7) .
N4 C8 1.358(8) .
N5 C11 1.339(8) .
N5 N6 1.380(7) .
N6 C13 1.350(8) .
N7 C16 1.320(8) .
N7 C20 1.326(8) .
N8 C22 1.346(8) .
N8 C26 1.393(9) .
N9 C31 1.335(8) .
N9 C32 1.357(8) .
N9 Cu1 2.156(5) 3_665
N10 C34 1.341(11) .
N10 C36 1.407(14) .
N10 C35 1.453(13) .
C1 C2 1.365(8) .
C1 C4 1.492(9) .
C2 C3 1.356(9) .
C2 H2 0.9400 .
C3 C5 1.515(10) .
C4 H4A 0.9700 .
C4 H4B 0.9700 .
C4 H4C 0.9700 .
C5 H5A 0.9700 .
C5 H5B 0.9700 .
C5 H5C 0.9700 .
C6 C7 1.379(9) .
C6 C9 1.488(9) .
C7 C8 1.360(11) .
C7 H7 0.9400 .
C8 C10 1.503(10) .
C9 H9A 0.9700 .
C9 H9B 0.9700 .
C9 H9C 0.9700 .
C10 H10A 0.9700 .
C10 H10B 0.9700 .
C10 H10C 0.9700 .
C11 C12 1.384(9) .
C11 C14 1.514(9) .
C12 C13 1.358(10) .
C12 H12 0.9400 .
C13 C15 1.499(9) .
C14 H14A 0.9700 .
C14 H14B 0.9700 .
C14 H14C 0.9700 .
C15 H15A 0.9700 .
C15 H15B 0.9700 .
C15 H15C 0.9700 .
C16 C17 1.392(9) .
C16 H16 0.9400 .
C17 C18 1.377(10) .
C17 H17 0.9400 .
C18 C19 1.367(10) .
C18 C21 1.516(9) .
C19 C20 1.394(9) .
C19 H19 0.9400 .
C20 H20 0.9400 .
C21 C21 1.520(12) 3_666
C21 H21A 0.9800 .
C21 H21B 0.9800 .
C22 C23 1.388(10) .
C22 H22 0.9400 .
C23 C24 1.365(10) .
C23 H23 0.9400 .
C24 C25 1.379(10) .
C24 C27 1.502(9) .
C25 C26 1.332(9) .
C25 H25 0.9400 .
C26 H26 0.9400 .
C27 C28 1.531(10) .
C27 H27A 0.9800 .
C27 H27B 0.9800 .
C28 C29 1.499(9) .
C28 H28A 0.9800 .
C28 H28B 0.9800 .
C29 C30 1.359(9) .
C29 C33 1.374(9) .
C30 C31 1.373(9) .
C30 H30 0.9400 .
C31 H31 0.9400 .
C32 C33 1.377(9) .
C32 H32 0.9400 .
C33 H33 0.9400 .
C34 O1 1.220(10) .
C34 H34 0.9400 .
C35 H35A 0.9700 .
C35 H35B 0.9700 .
C35 H35C 0.9700 .
C36 H36A 0.9700 .
C36 H36B 0.9700 .
C36 H36C 0.9700 .
P1 F6 1.437(10) .
P1 F3 1.500(8) .
P1 F1 1.508(8) .
P1 F5 1.521(10) .
P1 F2 1.544(9) .
P1 F4 1.550(11) .
